data_7122134
loop_
_publ_author_name
'Alexandropoulos, Dimitris I.'
'Schulte, Kelsey A.'
'Vignesh, Kuduva R.'
'Dunbar, Kim R.'

_publ_section_title
;
 Slow magnetic dynamics in a family of mononuclear lanthanide complexes
 exhibiting the rare cubic coordination geometry.
;
_journal_issue 72
_journal_name_full 'Chemical communications (Cambridge, England)'
_journal_page_first 10136
_journal_page_last 10139
_journal_paper_doi 10.1039/c8cc04565h
_journal_volume 54
_journal_year 2018
_chemical_formula_moiety 'C30 H22 Dy N2 O10, 1.33(C18 H20 B2 Co1 N12)'
_chemical_formula_sum 'C54 H48.67 B2.67 Co1.33 Dy N18 O10'
_chemical_formula_weight 1379.67
_space_group_crystal_system cubic
_space_group_IT_number 197
_space_group_name_Hall 'I 2 2 3'
_space_group_name_H-M_alt 'I 2 3'
_symmetry_space_group_name_Hall 'I 2 2 3'
_symmetry_space_group_name_H-M 'I 2 3'
_atom_sites_solution_hydrogens geom
_atom_sites_solution_primary dual
_audit_creation_date 2018-05-01
_audit_creation_method
;
Olex2 1.2
(compiled 2018.04.26 svn.r3504 for OlexSys, GUI svn.r5492)
;
_audit_update_record
;
2018-06-05 deposited with the CCDC.
2018-08-09 downloaded from the CCDC.
;
_cell_angle_alpha 90
_cell_angle_beta 90
_cell_angle_gamma 90
_cell_formula_units_Z 6
_cell_length_a 20.9059(3)
_cell_length_b 20.9059(3)
_cell_length_c 20.9059(3)
_cell_measurement_reflns_used 77526
_cell_measurement_temperature 100
_cell_measurement_theta_max 21.22
_cell_measurement_theta_min 2.27
_cell_volume 9137.1(2)
_computing_cell_refinement 'SAINT+ Ver. 8.34A (Bruker-AXS, 2014)'
_computing_data_collection 'APEX3(Bruker-AXS, 2015)'
_computing_data_reduction 'SAINT+ Ver. 8.34A (Bruker-AXS, 2014)'
_computing_molecular_graphics 'SHELXTL (Sheldrick, 2008-2013)'
_computing_publication_material 'SHELXTL (Sheldrick, 2008-2013)'
_computing_structure_refinement 'SHELXTL (Sheldrick, 2008-2013)'
_computing_structure_solution 'SHELXTL (Sheldrick, 2008-2013)'
_diffrn_ambient_temperature 100
_diffrn_detector ' Pilatus1M(CdTe) pixel array detector'
_diffrn_detector_area_resol_mean 7.9
_diffrn_detector_type 'CMOS hybrid pixel array detector'
_diffrn_measured_fraction_theta_full 0.999
_diffrn_measured_fraction_theta_max 0.999
_diffrn_measurement_device 'huber three-circle diffractometer'
_diffrn_measurement_device_type Syncrotron
_diffrn_measurement_method '0.5\ \w and 0.5\ \f scans'
_diffrn_radiation_collimation 'focusing mirrors'
_diffrn_radiation_monochromator 'Si 111 and Si 311'
_diffrn_radiation_probe synchrotron
_diffrn_radiation_type synchrotron
_diffrn_radiation_wavelength 0.41328
_diffrn_reflns_av_R_equivalents 0.0392
_diffrn_reflns_av_unetI/netI 0.0116
_diffrn_reflns_Laue_measured_fraction_full 0.999
_diffrn_reflns_Laue_measured_fraction_max 0.999
_diffrn_reflns_limit_h_max 24
_diffrn_reflns_limit_h_min -24
_diffrn_reflns_limit_k_max 24
_diffrn_reflns_limit_k_min 0
_diffrn_reflns_limit_l_max 34
_diffrn_reflns_limit_l_min 2
_diffrn_reflns_number 7378
_diffrn_reflns_point_group_measured_fraction_full 0.999
_diffrn_reflns_point_group_measured_fraction_max 1.000
_diffrn_reflns_theta_full 14.357
_diffrn_reflns_theta_max 20.110
_diffrn_reflns_theta_min 1.387
_diffrn_source synchrotron
_diffrn_source_type synchrotron
_diffrn_standards_number 0
_exptl_absorpt_coefficient_mu 0.397
_exptl_absorpt_correction_T_max 0.7447
_exptl_absorpt_correction_T_min 0.6780
_exptl_absorpt_correction_type multi-scan
_exptl_absorpt_process_details
'SADABS-2014/5 (Bruker,2014/5) was used for absorption correction. wR2(int) was 0.1150 before and 0.0526 after correction. The Ratio of minimum to maximum transmission is 0.9104. The \l/2 correction factor is 0.00150.'
_exptl_crystal_colour orange
_exptl_crystal_colour_primary orange
_exptl_crystal_density_diffrn 1.504
_exptl_crystal_density_method 'not measured'
_exptl_crystal_description block
_exptl_crystal_F_000 4164
_exptl_crystal_size_max 0.143
_exptl_crystal_size_mid 0.13
_exptl_crystal_size_min 0.071
_platon_squeeze_details
;
TITL data_0m_a.res in I23
CELL   20.9059   20.9059   20.9059     90.00     90.00     90.00
SPGR I23
# Solvent Accessible Volume =    1051.3
# Electrons Found in S.A.V. =     204.9
# Note: Atoms in Void as Cxxx and Qxxx all others
C101 1.000 1.000 0.000 !       1.97 eA-3
C102 0.135 1.000 0.000 !       1.54 eA-3
C103 0.496 0.572 0.343 !       1.28 eA-3
Q104 1.000 0.998 0.484 !       1.20 eA-3
C105 0.961 0.867 0.017 !       1.17 eA-3
C106 0.381 0.510 0.332 !       1.00 eA-3
C107 0.876 0.101-0.001 !       0.97 eA-3
C108 0.376 0.601 0.499 !       0.97 eA-3
C109 0.499 0.374 0.603 !       0.97 eA-3
C110 0.999 0.874 0.103 !       0.97 eA-3
C111 0.624 0.602 0.499 !       0.96 eA-3
C112 0.590 0.507 0.627 !       0.96 eA-3
C113 0.061 0.006 0.162 !       0.72 eA-3
Q114 0.315 0.542 0.485 !       0.69 eA-3
C115 0.989 0.090 0.047 !       0.61 eA-3
C116 0.576 0.424 0.424 !       0.55 eA-3
Q117 0.951 0.499 0.112 !       0.55 eA-3
Q118 0.499 0.552 0.102 !       0.50 eA-3
C119 0.344 0.467 0.445 !       0.50 eA-3
;
_refine_diff_density_max 1.636
_refine_diff_density_min -3.500
_refine_diff_density_rms 0.131
_refine_ls_abs_structure_details
;
 Refined as an inversion twin.
;
_refine_ls_abs_structure_Flack 0.42(3)
_refine_ls_extinction_method none
_refine_ls_goodness_of_fit_ref 1.076
_refine_ls_hydrogen_treatment constr
_refine_ls_matrix_type full
_refine_ls_number_parameters 200
_refine_ls_number_reflns 7378
_refine_ls_number_restraints 0
_refine_ls_restrained_S_all 1.076
_refine_ls_R_factor_all 0.0505
_refine_ls_R_factor_gt 0.0469
_refine_ls_shift/su_max 0.000
_refine_ls_shift/su_mean 0.000
_refine_ls_structure_factor_coef Fsqd
_refine_ls_weighting_details 'w=1/[\s^2^(Fo^2^)+(0.0495P)^2^+15.1538P] where P=(Fo^2^+2Fc^2^)/3'
_refine_ls_weighting_scheme calc
_refine_ls_wR_factor_gt 0.1192
_refine_ls_wR_factor_ref 0.1217
_reflns_Friedel_coverage 0.880
_reflns_Friedel_fraction_full 1.000
_reflns_Friedel_fraction_max 1.000
_reflns_number_gt 6841
_reflns_number_total 7378
_reflns_threshold_expression 'I > 2\s(I)'
_cod_data_source_file c8cc04565h2.cif
_cod_data_source_block dy_dbm_no3_sq
_cod_depositor_comments 'Adding full bibliography for 7122134--7122137.cif.'
_cod_original_cell_volume 9137.1(4)
_cod_database_code 7122134
_shelx_shelxl_version_number 2014/7
_shelx_space_group_comment
;
The symmetry employed for this shelxl refinement is uniquely defined
by the following loop, which should always be used as a source of
symmetry information in preference to the above space-group names.
They are only intended as comments.
;
_shelx_estimated_absorpt_t_max 0.972
_shelx_estimated_absorpt_t_min 0.945
_olex2_refinement_description
;
1. Twinned data refinement
 Scales: 0.58(3)
 0.42(3)
2. Fixed Uiso
 At 1.2 times of:
  All B(H) groups, All C(H) groups
3.a Ternary CH refined with riding coordinates:
 B1(H1), B2(H2)
3.b Aromatic/amide H refined with riding coordinates:
 C12(H12), C14(H14), C4(H4), C2(H2A), C7(H7), C8(H8), C5(H5), C11(H11), C6(H6),
  C13(H13), C9(H9), C10(H10)
;
_platon_squeeze_void_probe_radius 1.20
_olex2_submission_special_instructions 'No special instructions were received'

loop_
_space_group_symop_operation_xyz
'x, y, z'
'-x, -y, z'
'-x, y, -z'
'x, -y, -z'
'z, x, y'
'z, -x, -y'
'-z, -x, y'
'-z, x, -y'
'y, z, x'
'-y, z, -x'
'y, -z, -x'
'-y, -z, x'
'x+1/2, y+1/2, z+1/2'
'-x+1/2, -y+1/2, z+1/2'
'-x+1/2, y+1/2, -z+1/2'
'x+1/2, -y+1/2, -z+1/2'
'z+1/2, x+1/2, y+1/2'
'z+1/2, -x+1/2, -y+1/2'
'-z+1/2, -x+1/2, y+1/2'
'-z+1/2, x+1/2, -y+1/2'
'y+1/2, z+1/2, x+1/2'
'-y+1/2, z+1/2, -x+1/2'
'y+1/2, -z+1/2, -x+1/2'
'-y+1/2, -z+1/2, x+1/2'

loop_
_atom_site_label
_atom_site_type_symbol
_atom_site_fract_x
_atom_site_fract_y
_atom_site_fract_z
_atom_site_U_iso_or_equiv
_atom_site_adp_type
_atom_site_occupancy
_atom_site_site_symmetry_order
_atom_site_calc_flag
_atom_site_refinement_flags_posn
_atom_site_refinement_flags_adp
_atom_site_refinement_flags_occupancy
Dy1 Dy 0.0000 0.0000 0.5000 0.05141(12) Uani 1 4 d S T P
Co1 Co 0.24544(2) 0.24544(2) 0.75456(2) 0.02289(12) Uani 1 3 d S T P
C12 C 0.33485(18) 0.31476(17) 0.84201(17) 0.0326(6) Uani 1 1 d . . .
H12 H 0.3199 0.2959 0.8806 0.039 Uiso 1 1 calc R . .
C14 C 0.38904(18) 0.37378(17) 0.7733(2) 0.0362(7) Uani 1 1 d . . .
H14 H 0.4182 0.4034 0.7548 0.043 Uiso 1 1 calc R . .
N5 N 0.34686(13) 0.33740(13) 0.74066(13) 0.0295(5) Uani 1 1 d . . .
N4 N 0.31324(13) 0.30123(13) 0.78345(13) 0.0284(5) Uani 1 1 d . . .
O3 O 0.0000 0.0000 0.3007(3) 0.0777(16) Uani 1 2 d S T P
C3 C 0.12007(14) 0.18328(14) 0.50399(18) 0.0315(5) Uani 1 1 d . . .
O1 O 0.06478(13) 0.08687(13) 0.5088(3) 0.0583(10) Uani 1 1 d . . .
N2 N 0.17882(14) 0.19027(13) 0.72457(14) 0.0290(5) Uani 1 1 d . . .
N3 N 0.14532(14) 0.15440(14) 0.76755(15) 0.0322(5) Uani 1 1 d . . .
C4 C 0.17788(14) 0.14912(16) 0.50358(19) 0.0349(5) Uani 1 1 d . . .
H4 H 0.1772 0.1037 0.5040 0.042 Uiso 1 1 calc R . .
C2 C 0.0000 0.17768(19) 0.5000 0.0341(7) Uani 1 2 d S T P
H2A H 0.0000 0.2231 0.5000 0.041 Uiso 1 2 calc RS T P
N1 N 0.0000 0.0000 0.3597(4) 0.0630(16) Uani 1 2 d S T P
C7 C 0.18177(18) 0.28134(18) 0.5028(2) 0.0423(7) Uani 1 1 d . . .
H7 H 0.1833 0.3268 0.5026 0.051 Uiso 1 1 calc R . .
C8 C 0.12254(16) 0.25046(15) 0.50357(18) 0.0362(5) Uani 1 1 d . . .
H8 H 0.0841 0.2747 0.5038 0.043 Uiso 1 1 calc R . .
C5 C 0.23589(16) 0.1810(2) 0.5026(2) 0.0434(7) Uani 1 1 d . . .
H5 H 0.2746 0.1571 0.5020 0.052 Uiso 1 1 calc R . .
C1 C 0.05887(14) 0.14657(13) 0.50388(19) 0.0323(5) Uani 1 1 d . . .
B1 B 0.3310(2) 0.3310(2) 0.6690(2) 0.0306(11) Uani 1 3 d S T P
H1 H 0.3586 0.3586 0.6414 0.037 Uiso 1 3 calc RS T P
O2 O -0.04911(19) -0.01352(19) 0.3918(2) 0.0740(12) Uani 1 1 d . . .
B2 B 0.1611(2) 0.1611(2) 0.8389(2) 0.0361(13) Uani 1 3 d S T P
H2 H 0.1335 0.1335 0.8665 0.043 Uiso 1 3 calc RS T P
C11 C 0.10317(18) 0.11792(17) 0.73487(19) 0.0359(7) Uani 1 1 d . . .
H11 H 0.0743 0.0880 0.7533 0.043 Uiso 1 1 calc R . .
C6 C 0.23819(17) 0.24697(19) 0.5024(2) 0.0456(8) Uani 1 1 d . . .
H6 H 0.2782 0.2685 0.5019 0.055 Uiso 1 1 calc R . .
C13 C 0.3829(2) 0.36103(18) 0.83774(19) 0.0374(7) Uani 1 1 d . . .
H13 H 0.4063 0.3797 0.8719 0.045 Uiso 1 1 calc R . .
C9 C 0.15694(18) 0.17650(18) 0.66564(17) 0.0326(6) Uani 1 1 d . . .
H9 H 0.1720 0.1949 0.6269 0.039 Uiso 1 1 calc R . .
C10 C 0.10865(19) 0.13091(18) 0.67073(19) 0.0370(7) Uani 1 1 d . . .
H10 H 0.0845 0.1126 0.6369 0.044 Uiso 1 1 calc R . .

loop_
_atom_site_aniso_label
_atom_site_aniso_U_11
_atom_site_aniso_U_22
_atom_site_aniso_U_33
_atom_site_aniso_U_23
_atom_site_aniso_U_13
_atom_site_aniso_U_12
Dy1 0.03164(15) 0.02355(13) 0.0990(3) 0.000 0.000 0.000
Co1 0.02289(12) 0.02289(12) 0.02289(12) -0.00061(12) -0.00061(12) 0.00061(12)
C12 0.0356(15) 0.0333(15) 0.0289(13) -0.0068(11) -0.0086(11) 0.0018(11)
C14 0.0338(15) 0.0294(13) 0.0452(17) -0.0041(12) -0.0073(13) -0.0009(11)
N5 0.0278(11) 0.0291(11) 0.0316(12) -0.0017(9) -0.0019(9) -0.0002(8)
N4 0.0295(11) 0.0278(11) 0.0278(11) -0.0027(8) -0.0034(9) 0.0005(8)
O3 0.081(4) 0.052(3) 0.100(4) 0.000 0.000 0.020(3)
C3 0.0327(11) 0.0351(12) 0.0266(11) -0.0007(11) -0.0008(11) -0.0044(9)
O1 0.0326(11) 0.0309(11) 0.112(3) 0.0006(17) -0.0057(17) -0.0019(9)
N2 0.0286(11) 0.0291(11) 0.0292(11) -0.0027(9) -0.0031(9) 0.0013(9)
N3 0.0312(12) 0.0282(11) 0.0373(13) -0.0005(9) -0.0034(10) -0.0024(9)
C4 0.0331(12) 0.0412(14) 0.0305(13) -0.0002(13) 0.0025(13) -0.0029(10)
C2 0.0352(17) 0.0284(15) 0.0385(18) 0.000 0.001(2) 0.000
N1 0.045(2) 0.0258(16) 0.118(5) 0.000 0.000 0.005(2)
C7 0.0486(17) 0.0460(16) 0.0324(13) -0.0014(16) -0.0019(16) -0.0169(13)
C8 0.0396(13) 0.0357(13) 0.0332(13) -0.0020(14) 0.0003(12) -0.0047(11)
C5 0.0316(12) 0.065(2) 0.0335(13) 0.0028(18) 0.0009(14) -0.0038(13)
C1 0.0319(11) 0.0290(11) 0.0360(13) -0.0006(12) -0.0013(13) -0.0014(9)
B1 0.0306(11) 0.0306(11) 0.0306(11) -0.0023(12) -0.0023(12) 0.0023(12)
O2 0.057(2) 0.053(2) 0.112(3) -0.012(2) 0.001(2) -0.0092(16)
B2 0.0361(13) 0.0361(13) 0.0361(13) 0.0010(14) 0.0010(14) -0.0010(14)
C11 0.0355(15) 0.0315(14) 0.0407(16) -0.0025(12) -0.0055(12) -0.0032(11)
C6 0.0383(14) 0.064(2) 0.0351(14) 0.0003(19) 0.0010(14) -0.0187(14)
C13 0.0391(16) 0.0357(15) 0.0375(16) -0.0055(12) -0.0101(13) 0.0003(12)
C9 0.0329(14) 0.0329(14) 0.0320(14) -0.0010(11) -0.0049(11) 0.0017(11)
C10 0.0352(15) 0.0344(15) 0.0415(17) -0.0061(13) -0.0091(13) -0.0030(12)

loop_
_atom_type_symbol
_atom_type_description
_atom_type_scat_dispersion_real
_atom_type_scat_dispersion_imag
_atom_type_scat_source
C C -0.0001 0.0005 'International Tables Vol C Tables 4.2.6.8 and 6.1.1.4'
H H 0.0000 0.0000 'International Tables Vol C Tables 4.2.6.8 and 6.1.1.4'
B B -0.0001 0.0002 'International Tables Vol C Tables 4.2.6.8 and 6.1.1.4'
Co Co 0.2163 0.3559 'International Tables Vol C Tables 4.2.6.8 and 6.1.1.4'
Dy Dy -0.6814 1.7355 'International Tables Vol C Tables 4.2.6.8 and 6.1.1.4'
N N 0.0005 0.0010 'International Tables Vol C Tables 4.2.6.8 and 6.1.1.4'
O O 0.0017 0.0018 'International Tables Vol C Tables 4.2.6.8 and 6.1.1.4'

loop_
_geom_angle_atom_site_label_1
_geom_angle_atom_site_label_2
_geom_angle_atom_site_label_3
_geom_angle
_geom_angle_site_symmetry_1
_geom_angle_site_symmetry_3
O1 Dy1 O1 73.93(14) 2 4_556
O1 Dy1 O1 106.85(14) 2 3_556
O1 Dy1 O1 170.7(3) 4_556 3_556
O1 Dy1 O1 170.7(3) 2 .
O1 Dy1 O1 106.85(14) 4_556 .
O1 Dy1 O1 73.93(14) 3_556 .
O1 Dy1 N1 85.38(14) . 3_556
O1 Dy1 N1 94.63(14) 2 .
O1 Dy1 N1 94.62(14) . .
O1 Dy1 N1 94.63(14) 4_556 3_556
O1 Dy1 N1 85.37(14) 4_556 .
O1 Dy1 N1 85.37(14) 3_556 .
O1 Dy1 N1 85.37(14) 2 3_556
O1 Dy1 N1 94.63(14) 3_556 3_556
O1 Dy1 O2 74.80(16) 3_556 4_556
O1 Dy1 O2 114.08(16) . .
O1 Dy1 O2 76.86(16) 4_556 2
O1 Dy1 O2 94.67(16) 3_556 2
O1 Dy1 O2 94.67(16) 4_556 .
O1 Dy1 O2 74.80(16) . 2
O1 Dy1 O2 74.80(16) 4_556 3_556
O1 Dy1 O2 114.09(16) 4_556 4_556
O1 Dy1 O2 114.09(16) 2 2
O1 Dy1 O2 94.67(16) . 4_556
O1 Dy1 O2 114.09(16) 3_556 3_556
O1 Dy1 O2 94.67(16) 2 3_556
O1 Dy1 O2 74.80(16) 2 .
O1 Dy1 O2 76.86(16) 2 4_556
O1 Dy1 O2 76.86(16) 3_556 .
O1 Dy1 O2 76.86(16) . 3_556
N1 Dy1 N1 180.0 3_556 .
O2 Dy1 N1 154.78(10) 4_556 .
O2 Dy1 N1 154.78(10) . 3_556
O2 Dy1 N1 154.78(10) 2 3_556
O2 Dy1 N1 25.22(10) 4_556 3_556
O2 Dy1 N1 25.22(10) . .
O2 Dy1 N1 154.78(10) 3_556 .
O2 Dy1 N1 25.22(10) 3_556 3_556
O2 Dy1 N1 25.22(10) 2 .
O2 Dy1 O2 131.5(2) 4_556 .
O2 Dy1 O2 167.02(18) 3_556 .
O2 Dy1 O2 131.5(2) 3_556 2
O2 Dy1 O2 50.44(19) 2 .
O2 Dy1 O2 50.44(19) 3_556 4_556
O2 Dy1 O2 167.02(18) 4_556 2
N4 Co1 N4 88.59(12) . 11_566
N4 Co1 N4 88.58(12) 11_566 8_656
N4 Co1 N4 88.59(12) . 8_656
N2 Co1 N4 90.97(12) 11_566 .
N2 Co1 N4 90.61(12) . 11_566
N2 Co1 N4 90.61(12) 11_566 8_656
N2 Co1 N4 90.97(12) . 8_656
N2 Co1 N4 179.09(14) . .
N2 Co1 N4 90.97(12) 8_656 11_566
N2 Co1 N4 90.61(12) 8_656 .
N2 Co1 N4 179.09(14) 8_656 8_656
N2 Co1 N4 179.09(14) 11_566 11_566
N2 Co1 N2 89.83(13) . 11_566
N2 Co1 N2 89.83(13) . 8_656
N2 Co1 N2 89.83(13) 11_566 8_656
N4 C12 H12 125.3 . .
N4 C12 C13 109.3(3) . .
C13 C12 H12 125.3 . .
N5 C14 H14 125.6 . .
N5 C14 C13 108.9(3) . .
C13 C14 H14 125.6 . .
C14 N5 N4 108.5(3) . .
C14 N5 B1 132.9(4) . .
N4 N5 B1 118.6(3) . .
C12 N4 Co1 131.5(3) . .
C12 N4 N5 108.0(3) . .
N5 N4 Co1 120.4(2) . .
C4 C3 C8 118.5(3) . .
C4 C3 C1 118.5(3) . .
C8 C3 C1 123.1(3) . .
C1 O1 Dy1 136.7(2) . .
N3 N2 Co1 119.3(2) . .
C9 N2 Co1 132.6(2) . .
C9 N2 N3 108.1(3) . .
N2 N3 B2 118.7(4) . .
C11 N3 N2 108.2(3) . .
C11 N3 B2 133.1(4) . .
C3 C4 H4 119.7 . .
C5 C4 C3 120.7(3) . .
C5 C4 H4 119.7 . .
C1 C2 H2A 117.8 . .
C1 C2 H2A 117.8 3_556 .
C1 C2 C1 124.4(4) 3_556 .
O3 N1 Dy1 180.0 . .
O3 N1 O2 122.3(4) . .
O3 N1 O2 122.3(4) . 2
O2 N1 Dy1 57.7(4) . .
O2 N1 Dy1 57.7(4) 2 .
O2 N1 O2 115.5(8) . 2
C8 C7 H7 119.4 . .
C6 C7 H7 119.4 . .
C6 C7 C8 121.1(3) . .
C3 C8 H8 120.2 . .
C7 C8 C3 119.6(3) . .
C7 C8 H8 120.2 . .
C4 C5 H5 119.6 . .
C6 C5 C4 120.8(3) . .
C6 C5 H5 119.6 . .
O1 C1 C3 115.2(3) . .
O1 C1 C2 123.6(3) . .
C2 C1 C3 121.1(3) . .
N5 B1 N5 106.0(3) 11_566 8_656
N5 B1 N5 106.0(3) . 11_566
N5 B1 N5 106.0(3) . 8_656
N5 B1 H1 112.8 8_656 .
N5 B1 H1 112.8 . .
N5 B1 H1 112.8 11_566 .
N1 O2 Dy1 97.0(4) . .
N3 B2 N3 106.2(3) . 11_566
N3 B2 N3 106.2(3) . 8_656
N3 B2 N3 106.2(3) 11_566 8_656
N3 B2 H2 112.6 8_656 .
N3 B2 H2 112.6 11_566 .
N3 B2 H2 112.6 . .
N3 C11 H11 125.4 . .
N3 C11 C10 109.1(3) . .
C10 C11 H11 125.4 . .
C7 C6 H6 120.3 . .
C5 C6 C7 119.3(3) . .
C5 C6 H6 120.3 . .
C12 C13 H13 127.4 . .
C14 C13 C12 105.2(3) . .
C14 C13 H13 127.4 . .
N2 C9 H9 125.6 . .
N2 C9 C10 108.8(3) . .
C10 C9 H9 125.6 . .
C11 C10 C9 105.7(3) . .
C11 C10 H10 127.2 . .
C9 C10 H10 127.2 . .

loop_
_geom_bond_atom_site_label_1
_geom_bond_atom_site_label_2
_geom_bond_distance
_geom_bond_site_symmetry_2
Dy1 O1 2.273(3) 2
Dy1 O1 2.273(3) 3_556
Dy1 O1 2.273(3) 4_556
Dy1 O1 2.273(3) .
Dy1 N1 2.933(8) 3_556
Dy1 N1 2.933(8) .
Dy1 O2 2.499(5) .
Dy1 O2 2.499(5) 4_556
Dy1 O2 2.499(5) 3_556
Dy1 O2 2.499(5) 2
Co1 N4 1.932(3) .
Co1 N4 1.932(3) 8_656
Co1 N4 1.932(3) 11_566
Co1 N2 1.914(3) .
Co1 N2 1.914(3) 11_566
Co1 N2 1.914(3) 8_656
C12 H12 0.9500 .
C12 N4 1.335(4) .
C12 C13 1.398(5) .
C14 H14 0.9500 .
C14 N5 1.349(4) .
C14 C13 1.380(6) .
N5 N4 1.366(4) .
N5 B1 1.540(4) .
O3 N1 1.234(9) .
C3 C4 1.404(4) .
C3 C8 1.406(4) .
C3 C1 1.492(4) .
O1 C1 1.258(4) .
N2 N3 1.364(4) .
N2 C9 1.345(5) .
N3 B2 1.534(4) .
N3 C11 1.351(5) .
C4 H4 0.9500 .
C4 C5 1.383(5) .
C2 H2A 0.9500 .
C2 C1 1.394(3) 3_556
C2 C1 1.394(3) .
N1 O2 1.259(6) .
N1 O2 1.259(6) 2
C7 H7 0.9500 .
C7 C8 1.396(4) .
C7 C6 1.381(6) .
C8 H8 0.9500 .
C5 H5 0.9500 .
C5 C6 1.381(6) .
B1 N5 1.540(4) 11_566
B1 N5 1.540(4) 8_656
B1 H1 1.0000 .
B2 N3 1.534(4) 11_566
B2 N3 1.534(4) 8_656
B2 H2 1.0000 .
C11 H11 0.9500 .
C11 C10 1.373(6) .
C6 H6 0.9500 .
C13 H13 0.9500 .
C9 H9 0.9500 .
C9 C10 1.393(5) .
C10 H10 0.9500 .

loop_
_platon_squeeze_void_nr
_platon_squeeze_void_average_x
_platon_squeeze_void_average_y
_platon_squeeze_void_average_z
_platon_squeeze_void_volume
_platon_squeeze_void_count_electrons
_platon_squeeze_void_content
1 0.000 0.000 0.000 514 105 ' '
2 0.500 0.500 0.500 514 105 ' '

loop_
_twin_individual_id
_twin_individual_mass_fraction_refined
1 0.58(3)
2 0.42(3)
